data_1520471
loop_
_publ_author_name
'James, Stuart L.'
'Horton, Peter N.'
'Hursthouse, Michael B.'

_publ_section_title
;
 C40H34Cl2P2Pd
;
_journal_name_full 'Crystal Structure Report Archive'
_journal_page_first 1262
_journal_year 2010
_chemical_formula_sum 'C40 H34 Cl2 P2 Pd'
_chemical_formula_weight 753.91
_space_group_IT_number 2
_symmetry_cell_setting triclinic
_symmetry_space_group_name_Hall '-P 1'
_symmetry_space_group_name_H-M 'P -1'
_atom_sites_solution_hydrogens geom
_atom_sites_solution_primary direct
_atom_sites_solution_secondary difmap
_cell_angle_alpha 86.305(2)
_cell_angle_beta 67.758(2)
_cell_angle_gamma 62.176(2)
_cell_formula_units_Z 1
_cell_length_a 9.9242(4)
_cell_length_b 9.9428(4)
_cell_length_c 10.4323(3)
_cell_measurement_reflns_used 3767
_cell_measurement_temperature 120(2)
_cell_measurement_theta_max 27.485
_cell_measurement_theta_min 2.910
_cell_volume 834.69(6)
_computing_cell_refinement 'DENZO (Otwinowski & Minor, 1997) & COLLECT (Hooft, R.W.W., 1998)'
_computing_data_collection 'COLLECT (Hooft, R.W.W., 1998)'
_computing_data_reduction 'DENZO (Otwinowski & Minor, 1997) & COLLECT (Hooft, R.W.W., 1998)'
_computing_molecular_graphics 'ORTEP3 for Windows (Farrugia, 1997)'
_computing_publication_material 'WinGX (Farrugia, 1999)'
_computing_structure_refinement 'SHELXL-97 (Sheldrick, 2008)'
_computing_structure_solution 'SHELXS-97 (Sheldrick, 2008)'
_diffrn_ambient_temperature 120(2)
_diffrn_detector_area_resol_mean 9.091
_diffrn_measured_fraction_theta_full 0.998
_diffrn_measured_fraction_theta_max 0.998
_diffrn_measurement_device_type 'Bruker-Nonius Roper CCD camera on \k-goniostat'
_diffrn_measurement_method '\f & \w scans'
_diffrn_radiation_monochromator graphite
_diffrn_radiation_source 'Bruker-Nonius FR591 rotating anode'
_diffrn_radiation_type MoK\a
_diffrn_radiation_wavelength 0.71073
_diffrn_reflns_av_R_equivalents 0.0583
_diffrn_reflns_av_sigmaI/netI 0.0513
_diffrn_reflns_limit_h_max 12
_diffrn_reflns_limit_h_min -12
_diffrn_reflns_limit_k_max 12
_diffrn_reflns_limit_k_min -12
_diffrn_reflns_limit_l_max 13
_diffrn_reflns_limit_l_min -13
_diffrn_reflns_number 18038
_diffrn_reflns_theta_full 27.48
_diffrn_reflns_theta_max 27.48
_diffrn_reflns_theta_min 3.69
_exptl_absorpt_coefficient_mu 0.841
_exptl_absorpt_correction_T_max 0.9671
_exptl_absorpt_correction_T_min 0.7517
_exptl_absorpt_correction_type multi-scan
_exptl_absorpt_process_details 'SADABS 2007/2 (Sheldrick, G.M., 2007)'
_exptl_crystal_colour Yellow
_exptl_crystal_density_diffrn 1.500
_exptl_crystal_density_method 'not measured'
_exptl_crystal_description Plate
_exptl_crystal_F_000 384
_exptl_crystal_size_max 0.36
_exptl_crystal_size_mid 0.18
_exptl_crystal_size_min 0.04
_refine_diff_density_max 0.517
_refine_diff_density_min -0.794
_refine_diff_density_rms 0.090
_refine_ls_extinction_method none
_refine_ls_goodness_of_fit_ref 1.051
_refine_ls_hydrogen_treatment constr
_refine_ls_matrix_type full
_refine_ls_number_parameters 238
_refine_ls_number_reflns 3813
_refine_ls_number_restraints 18
_refine_ls_restrained_S_all 1.049
_refine_ls_R_factor_all 0.0531
_refine_ls_R_factor_gt 0.0382
_refine_ls_shift/su_max 0.000
_refine_ls_shift/su_mean 0.000
_refine_ls_structure_factor_coef Fsqd
_refine_ls_weighting_details 'calc w=1/[\s^2^(Fo^2^)+(0.0301P)^2^+0.8845P] where P=(Fo^2^+2Fc^2^)/3'
_refine_ls_weighting_scheme calc
_refine_ls_wR_factor_gt 0.0799
_refine_ls_wR_factor_ref 0.0867
_reflns_number_gt 3133
_reflns_number_total 3813
_reflns_threshold_expression >2sigma(I)
_cod_data_source_file eCrystal-1262.cif
_cod_data_source_block 2010src0042
_cod_depositor_comments
;
Citation :
James, Stuart L. and Horton, Peter N. and 
Hursthouse, Michael B. (2010) 
University of Southampton, Crystal Structure Report Archive. 

More at:
http://ecrystals.chem.soton.ac.uk/1262/
;
_cod_original_cell_volume 834.69(5)
_cod_original_sg_symbol_H-M P-1
_cod_database_code 1520471

loop_
_symmetry_equiv_pos_as_xyz
'x, y, z'
'-x, -y, -z'

loop_
_atom_site_label
_atom_site_type_symbol
_atom_site_fract_x
_atom_site_fract_y
_atom_site_fract_z
_atom_site_U_iso_or_equiv
_atom_site_adp_type
_atom_site_occupancy
_atom_site_symmetry_multiplicity
_atom_site_calc_flag
_atom_site_refinement_flags
_atom_site_disorder_assembly
_atom_site_disorder_group
Cl1 Cl 0.14765(9) 0.23785(8) 0.44752(7) 0.03033(18) Uani 1 1 d . . .
Pd1 Pd 0.0000 0.5000 0.5000 0.02187(10) Uani 1 2 d S . .
P1 P -0.21437(8) 0.49842(8) 0.69617(7) 0.01927(16) Uani 1 1 d D . .
C1 C -0.1755(3) 0.3145(3) 0.7608(3) 0.0211(6) Uani 1 1 d . A .
C2 C -0.1778(3) 0.2917(3) 0.8949(3) 0.0234(6) Uani 1 1 d . . .
H2 H -0.2010 0.3736 0.9559 0.028 Uiso 1 1 calc R A .
C3 C -0.1463(4) 0.1491(4) 0.9392(3) 0.0309(7) Uani 1 1 d . A .
H3 H -0.1482 0.1338 1.0306 0.037 Uiso 1 1 calc R . .
C4 C -0.1125(4) 0.0305(4) 0.8514(3) 0.0345(7) Uani 1 1 d . . .
H4 H -0.0891 -0.0672 0.8817 0.041 Uiso 1 1 calc R A .
C5 C -0.1122(4) 0.0522(3) 0.7183(3) 0.0329(7) Uani 1 1 d . A .
H5 H -0.0908 -0.0297 0.6585 0.040 Uiso 1 1 calc R . .
C6 C -0.1433(3) 0.1934(3) 0.6737(3) 0.0263(6) Uani 1 1 d . . .
H6 H -0.1427 0.2081 0.5826 0.032 Uiso 1 1 calc R A .
C7 C -0.4099(3) 0.5626(3) 0.6779(3) 0.0211(6) Uani 1 1 d . A .
C8 C -0.4539(4) 0.6668(3) 0.5867(3) 0.0289(6) Uani 1 1 d . . .
H8 H -0.3812 0.7048 0.5323 0.035 Uiso 1 1 calc R A .
C9 C -0.6042(4) 0.7154(4) 0.5752(3) 0.0344(7) Uani 1 1 d . A .
H9 H -0.6341 0.7874 0.5135 0.041 Uiso 1 1 calc R . .
C10 C -0.7107(4) 0.6602(4) 0.6525(3) 0.0312(7) Uani 1 1 d . . .
H10 H -0.8135 0.6942 0.6443 0.037 Uiso 1 1 calc R A .
C11 C -0.6663(4) 0.5548(4) 0.7418(3) 0.0303(7) Uani 1 1 d . A .
H11 H -0.7383 0.5153 0.7942 0.036 Uiso 1 1 calc R . .
C12 C -0.5176(4) 0.5068(4) 0.7550(3) 0.0268(6) Uani 1 1 d . . .
H12 H -0.4886 0.4352 0.8173 0.032 Uiso 1 1 calc R A .
C13 C -0.2657(13) 0.623(2) 0.8469(18) 0.023(4) Uani 0.665(9) 1 d PD A 1
C14 C -0.4263(11) 0.7337(13) 0.9258(9) 0.0212(19) Uani 0.665(9) 1 d PD A 1
H14 H -0.5139 0.7473 0.9006 0.025 Uiso 0.665(9) 1 calc PR A 1
C15 C -0.4615(8) 0.8252(8) 1.0411(6) 0.0251(14) Uani 0.665(9) 1 d PD A 1
H15 H -0.5731 0.8994 1.0940 0.030 Uiso 0.665(9) 1 calc PR A 1
C16 C -0.3380(9) 0.8111(7) 1.0809(5) 0.0218(13) Uani 0.665(9) 1 d PD A 1
C17 C -0.1756(10) 0.7027(8) 1.0000(7) 0.0221(14) Uani 0.665(9) 1 d PD A 1
H17 H -0.0883 0.6909 1.0247 0.027 Uiso 0.665(9) 1 calc PR A 1
C18 C -0.1390(11) 0.6113(11) 0.8835(9) 0.027(2) Uani 0.665(9) 1 d PD A 1
H18 H -0.0269 0.5403 0.8282 0.033 Uiso 0.665(9) 1 calc PR A 1
C19 C -0.3807(7) 0.9058(6) 1.2073(5) 0.0292(13) Uani 0.665(9) 1 d PD A 1
H19 H -0.4906 0.9888 1.2456 0.035 Uiso 0.665(9) 1 calc PR A 1
C20 C -0.2868(7) 0.8901(6) 1.2734(5) 0.0398(16) Uani 0.665(9) 1 d PD A 1
H20A H -0.1756 0.8093 1.2403 0.048 Uiso 0.665(9) 1 calc PR A 1
H20B H -0.3297 0.9596 1.3545 0.048 Uiso 0.665(9) 1 calc PR A 1
C113 C -0.250(2) 0.621(5) 0.839(4) 0.017(7) Uiso 0.335(9) 1 d PD A 2
C114 C -0.405(2) 0.716(3) 0.939(2) 0.029(7) Uiso 0.335(9) 1 d PD A 2
H114 H -0.5014 0.7271 0.9300 0.035 Uiso 0.335(9) 1 calc PR A 2
C115 C -0.4196(16) 0.7956(16) 1.0524(13) 0.023(4) Uiso 0.335(9) 1 d PD A 2
H115 H -0.5262 0.8685 1.1163 0.028 Uiso 0.335(9) 1 calc PR A 2
C116 C -0.2817(17) 0.7696(14) 1.0729(12) 0.016(3) Uiso 0.335(9) 1 d PD A 2
C117 C -0.1271(17) 0.6729(18) 0.9739(15) 0.024(4) Uiso 0.335(9) 1 d PD A 2
H117 H -0.0312 0.6573 0.9866 0.029 Uiso 0.335(9) 1 calc PR A 2
C118 C -0.109(2) 0.599(2) 0.8568(17) 0.019(4) Uiso 0.335(9) 1 d PD A 2
H118 H -0.0012 0.5325 0.7891 0.023 Uiso 0.335(9) 1 calc PR A 2
C119 C -0.2910(14) 0.8434(12) 1.1976(9) 0.031(3) Uiso 0.335(9) 1 d PD A 2
H119 H -0.1894 0.8178 1.2048 0.037 Uiso 0.335(9) 1 calc PR A 2
C120 C -0.4264(13) 0.9397(12) 1.2970(12) 0.043(3) Uiso 0.335(9) 1 d PD A 2
H12A H -0.5306 0.9682 1.2937 0.052 Uiso 0.335(9) 1 calc PR A 2
H12B H -0.4218 0.9819 1.3734 0.052 Uiso 0.335(9) 1 calc PR A 2

loop_
_atom_site_aniso_label
_atom_site_aniso_U_11
_atom_site_aniso_U_22
_atom_site_aniso_U_33
_atom_site_aniso_U_23
_atom_site_aniso_U_13
_atom_site_aniso_U_12
Cl1 0.0290(4) 0.0203(4) 0.0311(4) 0.0026(3) -0.0008(3) -0.0122(3)
Pd1 0.02363(17) 0.02009(17) 0.01866(16) 0.00359(11) -0.00367(12) -0.01174(13)
P1 0.0212(4) 0.0194(4) 0.0164(3) 0.0037(3) -0.0051(3) -0.0110(3)
C1 0.0195(13) 0.0213(14) 0.0218(13) 0.0039(11) -0.0060(11) -0.0111(11)
C2 0.0221(14) 0.0251(15) 0.0221(13) 0.0042(11) -0.0064(11) -0.0125(12)
C3 0.0307(16) 0.0310(17) 0.0319(16) 0.0143(13) -0.0134(13) -0.0158(14)
C4 0.0334(17) 0.0240(16) 0.0412(18) 0.0129(14) -0.0108(14) -0.0140(14)
C5 0.0340(17) 0.0225(16) 0.0371(17) 0.0003(13) -0.0054(14) -0.0158(14)
C6 0.0271(15) 0.0283(16) 0.0238(14) 0.0055(12) -0.0079(12) -0.0154(13)
C7 0.0225(14) 0.0208(14) 0.0172(12) -0.0012(10) -0.0071(11) -0.0086(11)
C8 0.0362(17) 0.0282(16) 0.0290(15) 0.0079(12) -0.0166(13) -0.0183(14)
C9 0.0390(18) 0.0311(18) 0.0371(17) 0.0082(14) -0.0241(15) -0.0134(15)
C10 0.0277(15) 0.0339(17) 0.0324(16) -0.0026(13) -0.0167(13) -0.0103(14)
C11 0.0261(15) 0.0397(18) 0.0245(15) 0.0015(13) -0.0083(12) -0.0164(14)
C12 0.0270(15) 0.0365(17) 0.0166(13) 0.0059(12) -0.0069(11) -0.0166(13)
C13 0.028(5) 0.027(5) 0.020(4) 0.009(2) -0.009(3) -0.020(5)
C14 0.022(3) 0.026(4) 0.016(3) 0.002(3) -0.005(3) -0.013(3)
C15 0.021(3) 0.025(3) 0.027(3) 0.001(2) -0.008(2) -0.010(3)
C16 0.023(3) 0.014(3) 0.022(2) 0.0031(19) -0.007(2) -0.007(3)
C17 0.026(4) 0.023(3) 0.027(3) 0.008(3) -0.016(3) -0.014(3)
C18 0.024(4) 0.028(4) 0.024(4) 0.004(3) -0.004(3) -0.012(3)
C19 0.032(3) 0.029(3) 0.021(3) -0.0012(19) -0.007(2) -0.013(2)
C20 0.048(3) 0.039(3) 0.028(3) -0.006(2) -0.015(2) -0.015(3)

loop_
_atom_type_symbol
_atom_type_description
_atom_type_scat_dispersion_real
_atom_type_scat_dispersion_imag
_atom_type_scat_source
C C 0.0033 0.0016 'International Tables Vol C Tables 4.2.6.8 and 6.1.1.4'
H H 0.0000 0.0000 'International Tables Vol C Tables 4.2.6.8 and 6.1.1.4'
P P 0.1023 0.0942 'International Tables Vol C Tables 4.2.6.8 and 6.1.1.4'
Cl Cl 0.1484 0.1585 'International Tables Vol C Tables 4.2.6.8 and 6.1.1.4'
Pd Pd -0.9988 1.0072 'International Tables Vol C Tables 4.2.6.8 and 6.1.1.4'

loop_
_geom_angle_atom_site_label_1
_geom_angle_atom_site_label_2
_geom_angle_atom_site_label_3
_geom_angle
_geom_angle_site_symmetry_1
_geom_angle_site_symmetry_3
Cl1 Pd1 Cl1 180.0 2_566 .
Cl1 Pd1 P1 85.86(2) 2_566 .
Cl1 Pd1 P1 94.15(2) . .
Cl1 Pd1 P1 94.14(2) 2_566 2_566
Cl1 Pd1 P1 85.85(2) . 2_566
P1 Pd1 P1 180.0 . 2_566
C113 P1 C13 4.4(14) . .
C113 P1 C7 108.7(6) . .
C13 P1 C7 105.1(4) . .
C113 P1 C1 104.8(17) . .
C13 P1 C1 103.4(9) . .
C7 P1 C1 102.98(12) . .
C113 P1 Pd1 107.3(13) . .
C13 P1 Pd1 111.5(7) . .
C7 P1 Pd1 115.69(9) . .
C1 P1 Pd1 116.75(9) . .
C6 C1 C2 119.1(3) . .
C6 C1 P1 118.9(2) . .
C2 C1 P1 122.1(2) . .
C3 C2 C1 120.0(3) . .
C3 C2 H2 120.0 . .
C1 C2 H2 120.0 . .
C4 C3 C2 120.2(3) . .
C4 C3 H3 119.9 . .
C2 C3 H3 119.9 . .
C3 C4 C5 120.4(3) . .
C3 C4 H4 119.8 . .
C5 C4 H4 119.8 . .
C6 C5 C4 119.7(3) . .
C6 C5 H5 120.2 . .
C4 C5 H5 120.2 . .
C5 C6 C1 120.6(3) . .
C5 C6 H6 119.7 . .
C1 C6 H6 119.7 . .
C8 C7 C12 118.9(3) . .
C8 C7 P1 120.9(2) . .
C12 C7 P1 120.2(2) . .
C9 C8 C7 120.0(3) . .
C9 C8 H8 120.0 . .
C7 C8 H8 120.0 . .
C10 C9 C8 120.7(3) . .
C10 C9 H9 119.6 . .
C8 C9 H9 119.6 . .
C9 C10 C11 119.4(3) . .
C9 C10 H10 120.3 . .
C11 C10 H10 120.3 . .
C10 C11 C12 120.3(3) . .
C10 C11 H11 119.9 . .
C12 C11 H11 119.9 . .
C11 C12 C7 120.6(3) . .
C11 C12 H12 119.7 . .
C7 C12 H12 119.7 . .
C14 C13 C18 117.7(6) . .
C14 C13 P1 122.6(7) . .
C18 C13 P1 119.7(7) . .
C13 C14 C15 121.1(8) . .
C13 C14 H14 119.4 . .
C15 C14 H14 119.4 . .
C16 C15 C14 121.6(6) . .
C16 C15 H15 119.2 . .
C14 C15 H15 119.2 . .
C15 C16 C17 117.7(4) . .
C15 C16 C19 120.1(5) . .
C17 C16 C19 122.3(5) . .
C18 C17 C16 121.2(5) . .
C18 C17 H17 119.4 . .
C16 C17 H17 119.4 . .
C17 C18 C13 120.7(7) . .
C17 C18 H18 119.7 . .
C13 C18 H18 119.7 . .
C20 C19 C16 128.2(6) . .
C20 C19 H19 115.9 . .
C16 C19 H19 115.9 . .
C19 C20 H20A 120.0 . .
C19 C20 H20B 120.0 . .
H20A C20 H20B 120.0 . .
C114 C113 C118 119.9(12) . .
C114 C113 P1 123.5(13) . .
C118 C113 P1 115.8(11) . .
C113 C114 C115 119.6(14) . .
C113 C114 H114 120.2 . .
C115 C114 H114 120.2 . .
C116 C115 C114 120.6(12) . .
C116 C115 H115 119.7 . .
C114 C115 H115 119.7 . .
C115 C116 C117 119.3(10) . .
C115 C116 C119 122.7(11) . .
C117 C116 C119 118.0(11) . .
C118 C117 C116 121.3(12) . .
C118 C117 H117 119.3 . .
C116 C117 H117 119.3 . .
C117 C118 C113 119.0(12) . .
C117 C118 H118 120.5 . .
C113 C118 H118 120.5 . .
C120 C119 C116 125.1(11) . .
C120 C119 H119 117.4 . .
C116 C119 H119 117.4 . .
C119 C120 H12A 120.0 . .
C119 C120 H12B 120.0 . .
H12A C120 H12B 120.0 . .

loop_
_geom_bond_atom_site_label_1
_geom_bond_atom_site_label_2
_geom_bond_distance
_geom_bond_site_symmetry_2
Cl1 Pd1 2.2917(7) .
Pd1 Cl1 2.2917(7) 2_566
Pd1 P1 2.3336(6) .
Pd1 P1 2.3336(6) 2_566
P1 C113 1.809(12) .
P1 C13 1.822(6) .
P1 C7 1.822(3) .
P1 C1 1.824(3) .
C1 C6 1.393(4) .
C1 C2 1.395(4) .
C2 C3 1.390(4) .
C2 H2 0.9500 .
C3 C4 1.371(5) .
C3 H3 0.9500 .
C4 C5 1.390(4) .
C4 H4 0.9500 .
C5 C6 1.379(4) .
C5 H5 0.9500 .
C6 H6 0.9500 .
C7 C8 1.390(4) .
C7 C12 1.394(4) .
C8 C9 1.388(4) .
C8 H8 0.9500 .
C9 C10 1.381(5) .
C9 H9 0.9500 .
C10 C11 1.383(4) .
C10 H10 0.9500 .
C11 C12 1.383(4) .
C11 H11 0.9500 .
C12 H12 0.9500 .
C13 C14 1.385(9) .
C13 C18 1.401(8) .
C14 C15 1.387(7) .
C14 H14 0.9500 .
C15 C16 1.382(8) .
C15 H15 0.9500 .
C16 C17 1.391(8) .
C16 C19 1.472(6) .
C17 C18 1.390(8) .
C17 H17 0.9500 .
C18 H18 0.9500 .
C19 C20 1.306(7) .
C19 H19 0.9500 .
C20 H20A 0.9500 .
C20 H20B 0.9500 .
C113 C114 1.379(15) .
C113 C118 1.395(13) .
C114 C115 1.391(14) .
C114 H114 0.9500 .
C115 C116 1.367(13) .
C115 H115 0.9500 .
C116 C117 1.378(12) .
C116 C119 1.486(11) .
C117 C118 1.376(13) .
C117 H117 0.9500 .
C118 H118 0.9500 .
C119 C120 1.292(12) .
C119 H119 0.9500 .
C120 H12A 0.9500 .
C120 H12B 0.9500 .
